data_7223625
loop_
_publ_author_name
'Mu, Bao'
'Huang, Ru-Dan'

_publ_section_title
;
 A series of coordination polymers with tuned terphenyl tetracarboxylates
 and bis-pyridyl ligands with different flexibilities manifesting
 fluorescence properties and photocatalytic activities
;
_journal_issue 6
_journal_name_full CrystEngComm
_journal_page_first 986
_journal_paper_doi 10.1039/C5CE02174J
_journal_volume 18
_journal_year 2016
_chemical_formula_moiety 'C19 H15 N2 Ni O4'
_chemical_formula_sum 'C19 H15 N2 Ni O4'
_chemical_formula_weight 394.02
_chemical_name_systematic
; 
 ? 
;
_space_group_IT_number 2
_symmetry_cell_setting triclinic
_symmetry_space_group_name_Hall '-P 1'
_symmetry_space_group_name_H-M 'P -1'
_atom_sites_solution_hydrogens geom
_atom_sites_solution_primary direct
_atom_sites_solution_secondary difmap
_audit_creation_method SHELXL-97
_audit_update_record
;
2015-12-11 deposited with the CCDC.
2015-12-28 downloaded from the CCDC.
;
_cell_angle_alpha 90.8700(10)
_cell_angle_beta 104.2800(10)
_cell_angle_gamma 111.042(2)
_cell_formula_units_Z 2
_cell_length_a 8.9520(7)
_cell_length_b 10.1019(9)
_cell_length_c 10.887(2)
_cell_measurement_reflns_used 499
_cell_measurement_temperature 298(2)
_cell_measurement_theta_max 26.083
_cell_measurement_theta_min 2.532
_cell_volume 884.61(19)
_computing_structure_refinement 'SHELXL-97 (Sheldrick, 1997)'
_computing_structure_solution 'SHELXS-97 (Sheldrick, 1990)'
_diffrn_ambient_temperature 298(2)
_diffrn_measured_fraction_theta_full 0.976
_diffrn_measured_fraction_theta_max 0.976
_diffrn_measurement_device_type 'CCD area detector'
_diffrn_measurement_method 'phi and omega scans'
_diffrn_radiation_monochromator graphite
_diffrn_radiation_source 'fine-focus sealed tube'
_diffrn_radiation_type MoK\a
_diffrn_radiation_wavelength 0.71073
_diffrn_reflns_av_R_equivalents 0.0949
_diffrn_reflns_av_sigmaI/netI 0.1896
_diffrn_reflns_limit_h_max 8
_diffrn_reflns_limit_h_min -10
_diffrn_reflns_limit_k_max 12
_diffrn_reflns_limit_k_min -8
_diffrn_reflns_limit_l_max 13
_diffrn_reflns_limit_l_min -10
_diffrn_reflns_number 4691
_diffrn_reflns_theta_full 25.50
_diffrn_reflns_theta_max 25.50
_diffrn_reflns_theta_min 2.53
_exptl_absorpt_coefficient_mu 1.123
_exptl_absorpt_correction_T_max 0.9357
_exptl_absorpt_correction_T_min 0.8770
_exptl_absorpt_correction_type multi-scan
_exptl_crystal_colour green
_exptl_crystal_density_diffrn 1.479
_exptl_crystal_density_method 'not measured'
_exptl_crystal_description block
_exptl_crystal_F_000 406
_exptl_crystal_size_max 0.12
_exptl_crystal_size_mid 0.09
_exptl_crystal_size_min 0.06
_refine_diff_density_max 0.736
_refine_diff_density_min -0.602
_refine_diff_density_rms 0.129
_refine_ls_extinction_method none
_refine_ls_goodness_of_fit_ref 0.996
_refine_ls_hydrogen_treatment constr
_refine_ls_matrix_type full
_refine_ls_number_parameters 235
_refine_ls_number_reflns 3206
_refine_ls_number_restraints 0
_refine_ls_restrained_S_all 0.996
_refine_ls_R_factor_all 0.1491
_refine_ls_R_factor_gt 0.0862
_refine_ls_shift/su_max 0.000
_refine_ls_shift/su_mean 0.000
_refine_ls_structure_factor_coef Fsqd
_refine_ls_weighting_details 'calc w=1/[\s^2^(Fo^2^)+(0.0512P)^2^+0.0000P] where P=(Fo^2^+2Fc^2^)/3'
_refine_ls_weighting_scheme calc
_refine_ls_wR_factor_gt 0.1758
_refine_ls_wR_factor_ref 0.1906
_reflns_number_gt 1571
_reflns_number_total 3206
_reflns_threshold_expression >2sigma(I)
_cod_data_source_file c5ce02174j2.cif
_cod_data_source_block Complex5
_cod_depositor_comments
;
The following automatic conversions were performed:

'_symmetry_cell_setting' value 'Triclinic' changed to 'triclinic'
according to
/usr/data/users/saulius/crontab/automatic-downloads/rss-feeds/RSC/lib/dictionaries/cif_core.dic
dictionary named 'cif_core.dic' version 2.4.2 from 2011-04-26.

Automatic conversion script
Id: cif_fix_values 4268 2015-11-12 08:31:59Z antanas 

 Adding full bibliography for 7223621--7223627.cif.
;
_cod_original_cell_volume 884.6(2)
_cod_original_sg_symbol_H-M P-1
_cod_database_code 7223625

loop_
_symmetry_equiv_pos_as_xyz
'x, y, z'
'-x, -y, -z'

loop_
_atom_site_label
_atom_site_type_symbol
_atom_site_fract_x
_atom_site_fract_y
_atom_site_fract_z
_atom_site_U_iso_or_equiv
_atom_site_adp_type
_atom_site_occupancy
_atom_site_symmetry_multiplicity
_atom_site_calc_flag
_atom_site_refinement_flags
C1 C 1.1906(10) 0.3628(10) 0.5833(7) 0.036(2) Uani 1 1 d .
C2 C 1.3606(9) 0.3793(8) 0.6642(7) 0.0346(19) Uani 1 1 d .
C3 C 1.4947(9) 0.4987(8) 0.6610(7) 0.035(2) Uani 1 1 d .
H3 H 1.4800 0.5656 0.6065 0.042 Uiso 1 1 calc R
C4 C 1.6501(9) 0.5206(8) 0.7373(7) 0.036(2) Uani 1 1 d .
H4 H 1.7402 0.6007 0.7318 0.043 Uiso 1 1 calc R
C5 C 1.6748(9) 0.4250(8) 0.8226(7) 0.0334(19) Uani 1 1 d .
C6 C 1.5387(9) 0.3047(8) 0.8251(8) 0.043(2) Uani 1 1 d .
H6 H 1.5519 0.2399 0.8825 0.051 Uiso 1 1 calc R
C7 C 1.3837(10) 0.2793(9) 0.7436(8) 0.044(2) Uani 1 1 d .
H7 H 1.2951 0.1949 0.7424 0.053 Uiso 1 1 calc R
C8 C 1.9790(9) 0.5103(10) 0.7294(8) 0.038(2) Uani 1 1 d .
C9 C 1.9861(9) 0.5099(8) 0.8710(7) 0.0351(19) Uani 1 1 d .
C10 C 1.8431(9) 0.4583(8) 0.9121(7) 0.037(2) Uani 1 1 d .
C11 C 1.8577(9) 0.4489(8) 1.0410(7) 0.038(2) Uani 1 1 d .
H11 H 1.7624 0.4148 1.0695 0.045 Uiso 1 1 calc R
C12 C 0.5595(10) 0.1942(8) 0.4825(8) 0.043(2) Uani 1 1 d .
H12 H 0.5938 0.2399 0.5650 0.051 Uiso 1 1 calc R
C13 C 0.3927(10) 0.1166(9) 0.4300(8) 0.048(2) Uani 1 1 d .
H13 H 0.3164 0.1111 0.4761 0.057 Uiso 1 1 calc R
C14 C 0.3404(11) 0.0473(9) 0.3086(9) 0.052(3) Uani 1 1 d .
C15 C 0.4566(12) 0.0592(10) 0.2467(9) 0.067(3) Uani 1 1 d .
H15 H 0.4245 0.0135 0.1643 0.080 Uiso 1 1 calc R
C16 C 0.6227(11) 0.1382(9) 0.3033(9) 0.056(3) Uani 1 1 d .
H16 H 0.7004 0.1434 0.2585 0.067 Uiso 1 1 calc R
C17 C 0.1562(10) -0.0405(11) 0.2465(10) 0.074(3) Uani 1 1 d .
H17A H 0.1341 -0.1404 0.2564 0.089 Uiso 1 1 calc R
H17B H 0.0893 -0.0102 0.2899 0.089 Uiso 1 1 calc R
C18 C 0.1074(10) 0.1170(9) 0.0896(9) 0.059(3) Uani 1 1 d .
H18A H 0.2176 0.1878 0.1283 0.071 Uiso 1 1 calc R
H18B H 0.0308 0.1351 0.1307 0.071 Uiso 1 1 calc R
C19 C -0.0573(10) -0.1320(9) 0.0495(9) 0.064(3) Uani 1 1 d .
H19A H -0.1379 -0.1206 0.0899 0.077 Uiso 1 1 calc R
H19B H -0.0556 -0.2266 0.0602 0.077 Uiso 1 1 calc R
N1 N 0.6740(7) 0.2067(6) 0.4201(7) 0.0380(17) Uani 1 1 d .
N2 N 0.1079(8) -0.0242(8) 0.1108(7) 0.060(2) Uani 1 1 d .
O1 O 1.1722(6) 0.4768(6) 0.5489(5) 0.0388(14) Uani 1 1 d .
O2 O 1.0717(7) 0.2451(6) 0.5537(5) 0.0414(14) Uani 1 1 d .
O3 O 2.0565(6) 0.6295(6) 0.6957(5) 0.0409(14) Uani 1 1 d .
O4 O 1.9050(6) 0.3899(6) 0.6639(5) 0.0374(13) Uani 1 1 d .
Ni1 Ni 0.91082(12) 0.35308(11) 0.48191(10) 0.0366(4) Uani 1 1 d .

loop_
_atom_site_aniso_label
_atom_site_aniso_U_11
_atom_site_aniso_U_22
_atom_site_aniso_U_33
_atom_site_aniso_U_23
_atom_site_aniso_U_13
_atom_site_aniso_U_12
C1 0.039(5) 0.049(6) 0.022(5) -0.010(4) 0.007(4) 0.022(5)
C2 0.030(4) 0.046(5) 0.023(5) -0.004(4) 0.000(4) 0.013(4)
C3 0.029(4) 0.047(5) 0.027(5) 0.002(4) 0.005(4) 0.013(4)
C4 0.025(4) 0.045(5) 0.027(5) 0.000(4) 0.004(4) 0.003(4)
C5 0.025(4) 0.050(5) 0.020(5) -0.001(4) 0.002(3) 0.012(4)
C6 0.038(5) 0.049(6) 0.037(6) 0.011(4) 0.006(4) 0.015(4)
C7 0.028(5) 0.046(5) 0.053(6) 0.009(4) 0.005(4) 0.011(4)
C8 0.028(5) 0.060(6) 0.031(5) 0.015(5) 0.014(4) 0.018(4)
C9 0.029(4) 0.050(5) 0.017(4) 0.000(4) -0.004(3) 0.011(4)
C10 0.023(4) 0.066(6) 0.016(4) 0.007(4) 0.002(3) 0.015(4)
C11 0.024(4) 0.062(5) 0.024(5) -0.001(4) 0.007(4) 0.012(4)
C12 0.042(5) 0.050(5) 0.028(5) 0.007(4) 0.005(4) 0.010(4)
C13 0.032(5) 0.068(6) 0.036(6) 0.010(5) 0.004(4) 0.011(4)
C14 0.038(5) 0.056(6) 0.041(6) 0.011(5) -0.001(5) -0.001(4)
C15 0.062(7) 0.071(7) 0.036(6) -0.014(5) 0.003(5) -0.004(5)
C16 0.051(6) 0.071(6) 0.031(6) -0.004(5) 0.008(5) 0.009(5)
C17 0.040(6) 0.101(8) 0.046(7) 0.024(6) -0.003(5) -0.007(5)
C18 0.038(5) 0.060(7) 0.046(7) -0.014(5) -0.014(4) -0.001(5)
C19 0.046(6) 0.056(6) 0.056(7) 0.015(5) -0.008(5) -0.007(5)
N1 0.031(4) 0.048(4) 0.032(5) 0.010(3) 0.005(3) 0.013(3)
N2 0.044(4) 0.044(5) 0.051(6) 0.005(4) -0.014(4) -0.011(4)
O1 0.039(3) 0.055(4) 0.028(3) 0.011(3) 0.010(3) 0.024(3)
O2 0.039(3) 0.048(4) 0.033(4) -0.002(3) -0.001(3) 0.018(3)
O3 0.041(3) 0.057(4) 0.020(3) -0.001(3) 0.007(3) 0.014(3)
O4 0.032(3) 0.055(4) 0.020(3) 0.004(3) 0.005(2) 0.011(3)
Ni1 0.0301(6) 0.0521(7) 0.0207(6) 0.0012(5) 0.0007(4) 0.0117(5)

loop_
_atom_type_symbol
_atom_type_description
_atom_type_scat_dispersion_real
_atom_type_scat_dispersion_imag
_atom_type_scat_source
C C 0.0033 0.0016 'International Tables Vol C Tables 4.2.6.8 and 6.1.1.4'
H H 0.0000 0.0000 'International Tables Vol C Tables 4.2.6.8 and 6.1.1.4'
N N 0.0061 0.0033 'International Tables Vol C Tables 4.2.6.8 and 6.1.1.4'
Ni Ni 0.3393 1.1124 'International Tables Vol C Tables 4.2.6.8 and 6.1.1.4'
O O 0.0106 0.0060 'International Tables Vol C Tables 4.2.6.8 and 6.1.1.4'

loop_
_geom_angle_atom_site_label_1
_geom_angle_atom_site_label_2
_geom_angle_atom_site_label_3
_geom_angle
_geom_angle_site_symmetry_1
_geom_angle_site_symmetry_3
O2 C1 O1 121.0(7) . .
O2 C1 C2 122.7(7) . .
O1 C1 C2 116.3(7) . .
O2 C1 Ni1 60.1(4) . .
O1 C1 Ni1 61.4(4) . .
C2 C1 Ni1 171.1(5) . .
C3 C2 C7 119.3(7) . .
C3 C2 C1 119.0(7) . .
C7 C2 C1 121.7(7) . .
C4 C3 C2 120.8(7) . .
C4 C3 H3 119.6 . .
C2 C3 H3 119.6 . .
C3 C4 C5 120.9(7) . .
C3 C4 H4 119.6 . .
C5 C4 H4 119.6 . .
C6 C5 C4 117.9(7) . .
C6 C5 C10 122.6(7) . .
C4 C5 C10 119.5(7) . .
C7 C6 C5 121.1(7) . .
C7 C6 H6 119.4 . .
C5 C6 H6 119.4 . .
C2 C7 C6 119.9(7) . .
C2 C7 H7 120.1 . .
C6 C7 H7 120.1 . .
O4 C8 O3 129.0(8) . .
O4 C8 C9 115.2(7) . .
O3 C8 C9 115.7(8) . .
C10 C9 C11 120.1(7) . 2_967
C10 C9 C8 121.7(6) . .
C11 C9 C8 117.9(7) 2_967 .
C11 C10 C9 119.0(7) . .
C11 C10 C5 119.2(7) . .
C9 C10 C5 121.6(7) . .
C10 C11 C9 120.9(7) . 2_967
C10 C11 H11 119.6 . .
C9 C11 H11 119.6 2_967 .
N1 C12 C13 122.9(8) . .
N1 C12 H12 118.5 . .
C13 C12 H12 118.5 . .
C14 C13 C12 119.2(8) . .
C14 C13 H13 120.4 . .
C12 C13 H13 120.4 . .
C15 C14 C13 117.6(8) . .
C15 C14 C17 121.4(9) . .
C13 C14 C17 120.9(9) . .
C14 C15 C16 121.2(9) . .
C14 C15 H15 119.4 . .
C16 C15 H15 119.4 . .
N1 C16 C15 121.5(9) . .
N1 C16 H16 119.3 . .
C15 C16 H16 119.3 . .
N2 C17 C14 111.9(7) . .
N2 C17 H17A 109.2 . .
C14 C17 H17A 109.2 . .
N2 C17 H17B 109.2 . .
C14 C17 H17B 109.2 . .
H17A C17 H17B 107.9 . .
N2 C18 C19 111.7(8) . 2
N2 C18 H18A 109.3 . .
C19 C18 H18A 109.3 2 .
N2 C18 H18B 109.3 . .
C19 C18 H18B 109.3 2 .
H18A C18 H18B 107.9 . .
N2 C19 C18 110.4(7) . 2
N2 C19 H19A 109.6 . .
C18 C19 H19A 109.6 2 .
N2 C19 H19B 109.6 . .
C18 C19 H19B 109.6 2 .
H19A C19 H19B 108.1 . .
C16 N1 C12 117.6(7) . .
C16 N1 Ni1 118.8(6) . .
C12 N1 Ni1 122.6(6) . .
C18 N2 C17 112.3(8) . .
C18 N2 C19 109.5(7) . .
C17 N2 C19 109.9(7) . .
C1 O1 Ni1 164.1(5) . 2_766
C1 O1 Ni1 87.3(4) . .
Ni1 O1 Ni1 81.97(18) 2_766 .
C1 O2 Ni1 89.1(5) . .
C8 O3 Ni1 121.7(5) . 2_866
C8 O4 Ni1 123.5(5) . 1_655
O3 Ni1 O4 165.6(2) 2_866 1_455
O3 Ni1 N1 94.1(3) 2_866 .
O4 Ni1 N1 96.1(2) 1_455 .
O3 Ni1 O1 85.7(2) 2_866 2_766
O4 Ni1 O1 83.9(2) 1_455 2_766
N1 Ni1 O1 91.5(2) . 2_766
O3 Ni1 O2 98.9(2) 2_866 .
O4 Ni1 O2 87.5(2) 1_455 .
N1 Ni1 O2 108.7(2) . .
O1 Ni1 O2 158.8(2) 2_766 .
O3 Ni1 O1 85.9(2) 2_866 .
O4 Ni1 O1 85.7(2) 1_455 .
N1 Ni1 O1 170.4(2) . .
O1 Ni1 O1 98.03(18) 2_766 .
O2 Ni1 O1 61.9(2) . .
O3 Ni1 C1 95.1(2) 2_866 .
O4 Ni1 C1 83.7(2) 1_455 .
N1 Ni1 C1 139.4(3) . .
O1 Ni1 C1 128.5(2) 2_766 .
O2 Ni1 C1 30.8(2) . .
O1 Ni1 C1 31.3(2) . .
O3 Ni1 Ni1 83.56(16) 2_866 2_766
O4 Ni1 Ni1 82.09(16) 1_455 2_766
N1 Ni1 Ni1 141.16(19) . 2_766
O1 Ni1 Ni1 49.63(14) 2_766 2_766
O2 Ni1 Ni1 110.01(16) . 2_766
O1 Ni1 Ni1 48.40(15) . 2_766
C1 Ni1 Ni1 79.2(2) . 2_766

loop_
_geom_bond_atom_site_label_1
_geom_bond_atom_site_label_2
_geom_bond_distance
_geom_bond_site_symmetry_2
C1 O2 1.250(9) .
C1 O1 1.269(8) .
C1 C2 1.508(10) .
C1 Ni1 2.440(8) .
C2 C3 1.371(9) .
C2 C7 1.378(10) .
C3 C4 1.370(10) .
C3 H3 0.9300 .
C4 C5 1.388(10) .
C4 H4 0.9300 .
C5 C6 1.384(10) .
C5 C10 1.494(10) .
C6 C7 1.381(10) .
C6 H6 0.9300 .
C7 H7 0.9300 .
C8 O4 1.260(9) .
C8 O3 1.268(9) .
C8 C9 1.527(10) .
C9 C10 1.386(10) .
C9 C11 1.398(10) 2_967
C10 C11 1.385(10) .
C11 C9 1.398(10) 2_967
C11 H11 0.9300 .
C12 N1 1.334(9) .
C12 C13 1.376(10) .
C12 H12 0.9300 .
C13 C14 1.374(12) .
C13 H13 0.9300 .
C14 C15 1.345(12) .
C14 C17 1.531(11) .
C15 C16 1.382(12) .
C15 H15 0.9300 .
C16 N1 1.329(10) .
C16 H16 0.9300 .
C17 N2 1.463(11) .
C17 H17A 0.9700 .
C17 H17B 0.9700 .
C18 N2 1.450(10) .
C18 C19 1.496(11) 2
C18 H18A 0.9700 .
C18 H18B 0.9700 .
C19 N2 1.467(10) .
C19 C18 1.496(11) 2
C19 H19A 0.9700 .
C19 H19B 0.9700 .
N1 Ni1 2.037(6) .
O1 Ni1 2.105(6) 2_766
O1 Ni1 2.144(5) .
O2 Ni1 2.115(5) .
O3 Ni1 2.026(5) 2_866
O4 Ni1 2.027(5) 1_655
Ni1 O3 2.026(5) 2_866
Ni1 O4 2.027(5) 1_455
Ni1 O1 2.105(6) 2_766
Ni1 Ni1 2.787(2) 2_766

loop_
_geom_torsion_atom_site_label_1
_geom_torsion_atom_site_label_2
_geom_torsion_atom_site_label_3
_geom_torsion_atom_site_label_4
_geom_torsion
_geom_torsion_site_symmetry_1
_geom_torsion_site_symmetry_4
O2 C1 C2 C3 160.3(7) . .
O1 C1 C2 C3 -21.6(10) . .
Ni1 C1 C2 C3 -94(4) . .
O2 C1 C2 C7 -21.5(12) . .
O1 C1 C2 C7 156.6(8) . .
Ni1 C1 C2 C7 84(4) . .
C7 C2 C3 C4 -1.1(12) . .
C1 C2 C3 C4 177.1(7) . .
C2 C3 C4 C5 -2.1(12) . .
C3 C4 C5 C6 2.1(12) . .
C3 C4 C5 C10 -174.9(7) . .
C4 C5 C6 C7 1.1(12) . .
C10 C5 C6 C7 178.0(8) . .
C3 C2 C7 C6 4.3(13) . .
C1 C2 C7 C6 -173.9(7) . .
C5 C6 C7 C2 -4.3(13) . .
O4 C8 C9 C10 -57.6(10) . .
O3 C8 C9 C10 126.4(8) . .
O4 C8 C9 C11 116.6(8) . 2_967
O3 C8 C9 C11 -59.3(10) . 2_967
C11 C9 C10 C11 0.2(13) 2_967 .
C8 C9 C10 C11 174.3(8) . .
C11 C9 C10 C5 174.7(7) 2_967 .
C8 C9 C10 C5 -11.2(12) . .
C6 C5 C10 C11 -47.2(11) . .
C4 C5 C10 C11 129.6(8) . .
C6 C5 C10 C9 138.3(8) . .
C4 C5 C10 C9 -44.8(11) . .
C9 C10 C11 C9 -0.2(13) . 2_967
C5 C10 C11 C9 -174.8(7) . 2_967
N1 C12 C13 C14 0.7(13) . .
C12 C13 C14 C15 0.0(13) . .
C12 C13 C14 C17 179.9(8) . .
C13 C14 C15 C16 0.1(15) . .
C17 C14 C15 C16 -179.8(9) . .
C14 C15 C16 N1 -0.9(15) . .
C15 C14 C17 N2 -38.7(13) . .
C13 C14 C17 N2 141.4(9) . .
C15 C16 N1 C12 1.4(13) . .
C15 C16 N1 Ni1 -167.2(7) . .
C13 C12 N1 C16 -1.4(12) . .
C13 C12 N1 Ni1 166.9(6) . .
C19 C18 N2 C17 -179.8(7) 2 .
C19 C18 N2 C19 -57.4(11) 2 .
C14 C17 N2 C18 -69.9(11) . .
C14 C17 N2 C19 167.8(8) . .
C18 C19 N2 C18 56.6(11) 2 .
C18 C19 N2 C17 -179.5(9) 2 .
O2 C1 O1 Ni1 56(2) . 2_766
C2 C1 O1 Ni1 -122.6(17) . 2_766
Ni1 C1 O1 Ni1 47.7(18) . 2_766
O2 C1 O1 Ni1 7.8(7) . .
C2 C1 O1 Ni1 -170.3(6) . .
O1 C1 O2 Ni1 -7.9(7) . .
C2 C1 O2 Ni1 170.1(7) . .
O4 C8 O3 Ni1 -3.9(11) . 2_866
C9 C8 O3 Ni1 171.3(4) . 2_866
O3 C8 O4 Ni1 6.2(11) . 1_655
C9 C8 O4 Ni1 -169.1(4) . 1_655
C16 N1 Ni1 O3 16.7(6) . 2_866
C12 N1 Ni1 O3 -151.4(6) . 2_866
C16 N1 Ni1 O4 -173.5(6) . 1_455
C12 N1 Ni1 O4 18.4(6) . 1_455
C16 N1 Ni1 O1 102.5(6) . 2_766
C12 N1 Ni1 O1 -65.6(6) . 2_766
C16 N1 Ni1 O2 -84.1(6) . .
C12 N1 Ni1 O2 107.8(6) . .
C16 N1 Ni1 O1 -72.8(17) . .
C12 N1 Ni1 O1 119.1(15) . .
C16 N1 Ni1 C1 -86.0(7) . .
C12 N1 Ni1 C1 105.9(7) . .
C16 N1 Ni1 Ni1 101.5(6) . 2_766
C12 N1 Ni1 Ni1 -66.6(7) . 2_766
C1 O2 Ni1 O3 85.0(5) . 2_866
C1 O2 Ni1 O4 -81.9(5) . 1_455
C1 O2 Ni1 N1 -177.6(5) . .
C1 O2 Ni1 O1 -16.0(8) . 2_766
C1 O2 Ni1 O1 4.5(4) . .
C1 O2 Ni1 Ni1 -1.3(5) . 2_766
C1 O1 Ni1 O3 -106.8(4) . 2_866
Ni1 O1 Ni1 O3 85.0(2) 2_766 2_866
C1 O1 Ni1 O4 84.9(4) . 1_455
Ni1 O1 Ni1 O4 -83.2(2) 2_766 1_455
C1 O1 Ni1 N1 -16.6(17) . .
Ni1 O1 Ni1 N1 175.3(15) 2_766 .
C1 O1 Ni1 O1 168.2(5) . 2_766
Ni1 O1 Ni1 O1 0.0 2_766 2_766
C1 O1 Ni1 O2 -4.5(4) . .
Ni1 O1 Ni1 O2 -172.6(3) 2_766 .
Ni1 O1 Ni1 C1 -168.2(5) 2_766 .
C1 O1 Ni1 Ni1 168.2(5) . 2_766
O2 C1 Ni1 O3 -98.8(4) . 2_866
O1 C1 Ni1 O3 73.4(4) . 2_866
C2 C1 Ni1 O3 150(4) . 2_866
O2 C1 Ni1 O4 95.6(4) . 1_455
O1 C1 Ni1 O4 -92.1(4) . 1_455
C2 C1 Ni1 O4 -15(4) . 1_455
O2 C1 Ni1 N1 3.5(7) . .
O1 C1 Ni1 N1 175.8(4) . .
C2 C1 Ni1 N1 -107(4) . .
O2 C1 Ni1 O1 172.7(4) . 2_766
O1 C1 Ni1 O1 -15.1(6) . 2_766
C2 C1 Ni1 O1 62(4) . 2_766
O1 C1 Ni1 O2 172.3(7) . .
C2 C1 Ni1 O2 -111(4) . .
O2 C1 Ni1 O1 -172.3(7) . .
C2 C1 Ni1 O1 77(4) . .
O2 C1 Ni1 Ni1 178.7(4) . 2_766
O1 C1 Ni1 Ni1 -9.0(4) . 2_766
C2 C1 Ni1 Ni1 68(4) . 2_766
